data_7060998
loop_
_publ_author_name
'Xu, Feng-Shun'
'Yan, Chen'
'Sun, Jing'
'Yan, Chao-Guo'

_publ_section_title
;
 Efficient synthesis of tetra- and penta-substituted benzenes via a domino
 annulation reaction of a pyridinium ylide and chalcone o-enolate
;
_journal_issue 42
_journal_name_full 'New Journal of Chemistry'
_journal_page_first 19666
_journal_page_last 19670
_journal_paper_doi 10.1039/D1NJ03772B
_journal_volume 45
_journal_year 2021
_chemical_formula_moiety 'C29 H24 O5'
_chemical_formula_sum 'C29 H24 O5'
_chemical_formula_weight 452.48
_space_group_crystal_system monoclinic
_space_group_IT_number 14
_space_group_name_Hall '-P 2yn'
_space_group_name_H-M_alt 'P 1 21/n 1'
_atom_sites_solution_hydrogens geom
_audit_creation_method SHELXL-2014/7
_audit_update_record
;
2021-07-26 deposited with the CCDC.	2021-09-17 downloaded from the CCDC.
;
_cell_angle_alpha 90
_cell_angle_beta 94.595(10)
_cell_angle_gamma 90
_cell_formula_units_Z 4
_cell_length_a 13.937(5)
_cell_length_b 11.056(3)
_cell_length_c 15.432(4)
_cell_measurement_reflns_used 4914
_cell_measurement_temperature 296(2)
_cell_measurement_theta_max 22.73
_cell_measurement_theta_min 2.27
_cell_volume 2370.2(12)
_computing_cell_refinement 'Bruker SAINT'
_computing_data_collection 'Bruker APEX2'
_computing_data_reduction 'Bruker SAINT'
_computing_molecular_graphics 'Bruker SHELXTL'
_computing_publication_material 'Bruker SHELXTL'
_computing_structure_refinement 'SHELXL-2014/7 (Sheldrick, 2014)'
_computing_structure_solution 'SHELXS-97 (Sheldrick 2008)'
_diffrn_ambient_temperature 296(2)
_diffrn_measured_fraction_theta_full 0.999
_diffrn_measured_fraction_theta_max 0.998
_diffrn_measurement_device_type 'Bruker APEX-II CCD'
_diffrn_measurement_method '\f and \w scans'
_diffrn_radiation_type MoK\a
_diffrn_radiation_wavelength 0.71073
_diffrn_reflns_av_R_equivalents 0.0595
_diffrn_reflns_av_unetI/netI 0.0656
_diffrn_reflns_Laue_measured_fraction_full 0.999
_diffrn_reflns_Laue_measured_fraction_max 0.998
_diffrn_reflns_limit_h_max 16
_diffrn_reflns_limit_h_min -17
_diffrn_reflns_limit_k_max 13
_diffrn_reflns_limit_k_min -12
_diffrn_reflns_limit_l_max 18
_diffrn_reflns_limit_l_min -19
_diffrn_reflns_number 21664
_diffrn_reflns_point_group_measured_fraction_full 0.999
_diffrn_reflns_point_group_measured_fraction_max 0.998
_diffrn_reflns_theta_full 25.242
_diffrn_reflns_theta_max 26.000
_diffrn_reflns_theta_min 2.354
_exptl_absorpt_coefficient_mu 0.086
_exptl_absorpt_correction_T_max 0.7456
_exptl_absorpt_correction_T_min 0.6878
_exptl_absorpt_correction_type multi-scan
_exptl_absorpt_process_details sadabs
_exptl_crystal_colour colorless
_exptl_crystal_density_diffrn 1.268
_exptl_crystal_description block
_exptl_crystal_F_000 952
_exptl_crystal_size_max 0.280
_exptl_crystal_size_mid 0.220
_exptl_crystal_size_min 0.180
_refine_diff_density_max 0.201
_refine_diff_density_min -0.184
_refine_diff_density_rms 0.039
_refine_ls_extinction_method none
_refine_ls_goodness_of_fit_ref 1.017
_refine_ls_hydrogen_treatment constr
_refine_ls_matrix_type full
_refine_ls_number_parameters 311
_refine_ls_number_reflns 4644
_refine_ls_number_restraints 0
_refine_ls_restrained_S_all 1.017
_refine_ls_R_factor_all 0.1317
_refine_ls_R_factor_gt 0.0550
_refine_ls_shift/su_max 0.000
_refine_ls_shift/su_mean 0.000
_refine_ls_structure_factor_coef Fsqd
_refine_ls_weighting_details 'w=1/[\s^2^(Fo^2^)+(0.0565P)^2^+0.4804P] where P=(Fo^2^+2Fc^2^)/3'
_refine_ls_weighting_scheme calc
_refine_ls_wR_factor_gt 0.1106
_refine_ls_wR_factor_ref 0.1371
_reflns_Friedel_coverage 0.000
_reflns_number_gt 2505
_reflns_number_total 4644
_reflns_threshold_expression 'I > 2\s(I)'
_cod_data_source_file d1nj03772b2.cif
_cod_data_source_block 3a
_cod_depositor_comments 'Adding full bibliography for 7060998--7060999.cif.'
_cod_original_cell_volume 2370.3(12)
_cod_original_sg_symbol_H-M 'P 21/n'
_cod_database_code 7060998
_shelx_shelxl_version_number 2014/7
_shelx_space_group_comment
; 
The symmetry employed for this shelxl refinement is uniquely defined 
by the following loop, which should always be used as a source of 
symmetry information in preference to the above space-group names. 
They are only intended as comments. 
;
_shelx_estimated_absorpt_t_min 0.976
_shelx_estimated_absorpt_t_max 0.985

loop_
_space_group_symop_operation_xyz
'x, y, z'
'-x+1/2, y+1/2, -z+1/2'
'-x, -y, -z'
'x-1/2, -y-1/2, z-1/2'

loop_
_atom_site_label
_atom_site_type_symbol
_atom_site_fract_x
_atom_site_fract_y
_atom_site_fract_z
_atom_site_U_iso_or_equiv
_atom_site_adp_type
_atom_site_occupancy
_atom_site_site_symmetry_order
_atom_site_calc_flag
_atom_site_refinement_flags_posn
_atom_site_refinement_flags_adp
_atom_site_refinement_flags_occupancy
_atom_site_disorder_assembly
_atom_site_disorder_group
C1 C 0.2839(2) 0.4267(3) -0.15852(19) 0.0768(9) Uani 1 1 d . . . . .
C2 C 0.2673(3) 0.3727(4) -0.2392(2) 0.1047(13) Uani 1 1 d . . . . .
H2 H 0.3077 0.3896 -0.2828 0.126 Uiso 1 1 calc R U . . .
C3 C 0.1926(3) 0.2953(3) -0.2551(2) 0.1033(12) Uani 1 1 d . . . . .
H3 H 0.1833 0.2581 -0.3092 0.124 Uiso 1 1 calc R U . . .
C4 C 0.1303(2) 0.2706(3) -0.19249(18) 0.0822(9) Uani 1 1 d . . . . .
H4 H 0.0783 0.2188 -0.2045 0.099 Uiso 1 1 calc R U . . .
C5 C 0.1461(2) 0.3236(2) -0.11203(16) 0.0623(7) Uani 1 1 d . . . . .
H5 H 0.1044 0.3067 -0.0695 0.075 Uiso 1 1 calc R U . . .
C6 C 0.22296(18) 0.4019(2) -0.09288(15) 0.0535(6) Uani 1 1 d . . . . .
C7 C 0.24066(18) 0.4593(2) -0.00804(15) 0.0544(6) Uani 1 1 d . . . . .
C8 C 0.17937(15) 0.4326(2) 0.06473(14) 0.0458(6) Uani 1 1 d . . . . .
C9 C 0.12618(15) 0.52452(19) 0.10170(14) 0.0445(6) Uani 1 1 d . . . . .
C10 C 0.12100(15) 0.64848(19) 0.06398(14) 0.0453(6) Uani 1 1 d . . . . .
C11 C 0.14599(17) 0.7483(2) 0.11523(16) 0.0548(6) Uani 1 1 d . . . . .
H11 H 0.1627 0.7383 0.1744 0.066 Uiso 1 1 calc R U . . .
C12 C 0.14625(18) 0.8629(2) 0.07891(18) 0.0620(7) Uani 1 1 d . . . . .
H12 H 0.1642 0.9286 0.1142 0.074 Uiso 1 1 calc R U . . .
C13 C 0.12044(17) 0.8822(2) -0.00860(17) 0.0560(7) Uani 1 1 d . . . . .
C14 C 0.1215(2) 1.0083(2) -0.04606(19) 0.0836(9) Uani 1 1 d . . . . .
H14A H 0.0945 1.0068 -0.1053 0.125 Uiso 1 1 calc R U . . .
H14B H 0.1865 1.0372 -0.0441 0.125 Uiso 1 1 calc R U . . .
H14C H 0.0840 1.0610 -0.0127 0.125 Uiso 1 1 calc R U . . .
C15 C 0.09250(17) 0.7830(2) -0.05855(16) 0.0585(7) Uani 1 1 d . . . . .
H15 H 0.0726 0.7938 -0.1170 0.070 Uiso 1 1 calc R U . . .
C16 C 0.09341(17) 0.6676(2) -0.02351(15) 0.0549(6) Uani 1 1 d . . . . .
H16 H 0.0753 0.6021 -0.0590 0.066 Uiso 1 1 calc R U . . .
C17 C 0.18362(15) 0.3195(2) 0.10279(14) 0.0478(6) Uani 1 1 d . . . . .
H17 H 0.2189 0.2590 0.0780 0.057 Uiso 1 1 calc R U . . .
C18 C 0.13692(15) 0.29292(19) 0.17700(13) 0.0428(5) Uani 1 1 d . . . . .
C19 C 0.14922(17) 0.1677(2) 0.21146(13) 0.0468(6) Uani 1 1 d . . . . .
C20 C 0.0781(2) 0.0077(2) 0.28551(18) 0.0740(8) Uani 1 1 d . . . . .
H20A H 0.0976 -0.0536 0.2465 0.111 Uiso 1 1 calc R U . . .
H20B H 0.0171 -0.0138 0.3060 0.111 Uiso 1 1 calc R U . . .
H20C H 0.1253 0.0146 0.3340 0.111 Uiso 1 1 calc R U . . .
C21 C 0.08000(15) 0.49688(19) 0.17557(13) 0.0454(6) Uani 1 1 d . . . . .
H21 H 0.0448 0.5575 0.2002 0.055 Uiso 1 1 calc R U . . .
C22 C 0.08344(15) 0.38371(19) 0.21468(13) 0.0430(5) Uani 1 1 d . . . . .
C23 C 0.03316(15) 0.36640(19) 0.29551(14) 0.0438(5) Uani 1 1 d . . . . .
C24 C 0.08122(18) 0.3280(2) 0.37194(16) 0.0648(7) Uani 1 1 d . . . . .
H24 H 0.1464 0.3096 0.3726 0.078 Uiso 1 1 calc R U . . .
C25 C 0.03537(19) 0.3160(3) 0.44787(15) 0.0691(8) Uani 1 1 d . . . . .
H25 H 0.0696 0.2901 0.4987 0.083 Uiso 1 1 calc R U . . .
C26 C -0.06083(17) 0.3425(2) 0.44751(15) 0.0558(6) Uani 1 1 d . . . . .
C27 C -0.0636(2) 0.3110(3) 0.60023(17) 0.0947(10) Uani 1 1 d . . . . .
H27A H -0.0360 0.2314 0.6008 0.142 Uiso 1 1 calc R U . . .
H27B H -0.1073 0.3169 0.6451 0.142 Uiso 1 1 calc R U . . .
H27C H -0.0134 0.3699 0.6103 0.142 Uiso 1 1 calc R U . . .
C28 C -0.11009(18) 0.3810(2) 0.37170(16) 0.0623(7) Uani 1 1 d . . . . .
H28 H -0.1754 0.3986 0.3709 0.075 Uiso 1 1 calc R U . . .
C29 C -0.06311(17) 0.3936(2) 0.29715(15) 0.0557(6) Uani 1 1 d . . . . .
H29 H -0.0972 0.4211 0.2467 0.067 Uiso 1 1 calc R U . . .
O1 O 0.35888(18) 0.5040(2) -0.14504(15) 0.1107(8) Uani 1 1 d . . . . .
H1 H 0.3634 0.5260 -0.0941 0.166 Uiso 1 1 calc R U . . .
O2 O 0.30774(14) 0.53196(18) 0.00679(12) 0.0825(6) Uani 1 1 d . . . . .
O3 O 0.22282(13) 0.11137(14) 0.21109(11) 0.0651(5) Uani 1 1 d . . . . .
O4 O 0.06931(11) 0.12237(14) 0.24028(11) 0.0612(5) Uani 1 1 d . . . . .
O5 O -0.11402(13) 0.33257(18) 0.51840(11) 0.0798(6) Uani 1 1 d . . . . .

loop_
_atom_site_aniso_label
_atom_site_aniso_U_11
_atom_site_aniso_U_22
_atom_site_aniso_U_33
_atom_site_aniso_U_23
_atom_site_aniso_U_13
_atom_site_aniso_U_12
C1 0.083(2) 0.085(2) 0.068(2) 0.0182(17) 0.0386(17) 0.0225(17)
C2 0.146(4) 0.112(3) 0.064(2) 0.016(2) 0.055(2) 0.045(3)
C3 0.164(4) 0.098(3) 0.049(2) -0.0056(19) 0.014(2) 0.054(3)
C4 0.119(3) 0.0702(19) 0.0556(19) -0.0064(16) -0.0023(18) 0.0148(17)
C5 0.079(2) 0.0620(16) 0.0463(16) 0.0031(13) 0.0112(13) 0.0100(14)
C6 0.0579(16) 0.0588(15) 0.0465(15) 0.0081(12) 0.0201(12) 0.0133(12)
C7 0.0490(15) 0.0599(15) 0.0563(16) 0.0079(13) 0.0156(12) -0.0026(12)
C8 0.0429(13) 0.0545(14) 0.0407(13) 0.0000(11) 0.0074(10) -0.0061(11)
C9 0.0410(13) 0.0502(14) 0.0419(13) -0.0021(11) 0.0014(10) -0.0066(10)
C10 0.0425(13) 0.0512(14) 0.0426(14) -0.0004(12) 0.0060(10) -0.0055(11)
C11 0.0592(16) 0.0547(16) 0.0505(15) -0.0044(13) 0.0046(12) -0.0001(12)
C12 0.0683(18) 0.0511(16) 0.0678(19) -0.0086(14) 0.0121(14) -0.0044(12)
C13 0.0505(15) 0.0568(16) 0.0632(17) 0.0074(14) 0.0196(13) 0.0013(12)
C14 0.096(2) 0.0627(18) 0.097(2) 0.0195(16) 0.0346(18) 0.0039(15)
C15 0.0569(16) 0.0683(17) 0.0503(15) 0.0119(14) 0.0049(12) -0.0048(13)
C16 0.0590(16) 0.0592(16) 0.0464(15) -0.0024(13) 0.0028(12) -0.0127(12)
C17 0.0455(14) 0.0537(15) 0.0453(13) -0.0072(12) 0.0100(11) -0.0002(11)
C18 0.0407(13) 0.0496(13) 0.0384(13) -0.0014(11) 0.0046(10) -0.0035(10)
C19 0.0470(15) 0.0585(15) 0.0355(13) -0.0036(11) 0.0069(11) 0.0008(12)
C20 0.085(2) 0.0675(18) 0.0723(18) 0.0242(15) 0.0246(16) 0.0015(14)
C21 0.0454(13) 0.0509(14) 0.0406(13) -0.0056(11) 0.0075(11) -0.0006(10)
C22 0.0392(13) 0.0527(14) 0.0374(12) -0.0018(11) 0.0041(10) -0.0032(10)
C23 0.0446(14) 0.0495(13) 0.0379(13) -0.0022(11) 0.0074(11) -0.0013(10)
C24 0.0448(14) 0.102(2) 0.0482(15) 0.0047(14) 0.0072(12) 0.0072(14)
C25 0.0614(18) 0.107(2) 0.0391(14) 0.0110(14) 0.0063(12) 0.0036(15)
C26 0.0538(16) 0.0724(16) 0.0431(15) -0.0061(13) 0.0163(13) -0.0088(13)
C27 0.093(2) 0.147(3) 0.0452(18) -0.0015(18) 0.0190(16) -0.027(2)
C28 0.0457(15) 0.0874(18) 0.0553(17) 0.0008(14) 0.0140(13) 0.0055(13)
C29 0.0490(15) 0.0748(16) 0.0439(14) 0.0047(12) 0.0079(11) 0.0074(12)
O1 0.0959(17) 0.136(2) 0.1092(18) 0.0259(16) 0.0633(15) -0.0075(15)
O2 0.0676(13) 0.1003(14) 0.0825(14) 0.0002(11) 0.0230(10) -0.0300(11)
O3 0.0587(11) 0.0619(10) 0.0768(12) 0.0059(9) 0.0178(9) 0.0110(9)
O4 0.0555(11) 0.0605(10) 0.0697(11) 0.0166(9) 0.0175(9) 0.0002(8)
O5 0.0669(12) 0.1289(17) 0.0464(11) 0.0010(10) 0.0219(9) -0.0108(11)

loop_
_atom_type_symbol
_atom_type_description
_atom_type_scat_dispersion_real
_atom_type_scat_dispersion_imag
_atom_type_scat_source
C C 0.0033 0.0016 'International Tables Vol C Tables 4.2.6.8 and 6.1.1.4'
H H 0.0000 0.0000 'International Tables Vol C Tables 4.2.6.8 and 6.1.1.4'
O O 0.0106 0.0060 'International Tables Vol C Tables 4.2.6.8 and 6.1.1.4'

loop_
_geom_angle_atom_site_label_1
_geom_angle_atom_site_label_2
_geom_angle_atom_site_label_3
_geom_angle
_geom_angle_site_symmetry_1
_geom_angle_site_symmetry_3
_geom_angle_publ_flag
O1 C1 C2 118.8(3) . . ?
O1 C1 C6 121.2(3) . . ?
C2 C1 C6 119.9(3) . . ?
C3 C2 C1 120.4(3) . . ?
C3 C2 H2 119.8 . . ?
C1 C2 H2 119.8 . . ?
C2 C3 C4 121.1(3) . . ?
C2 C3 H3 119.4 . . ?
C4 C3 H3 119.4 . . ?
C5 C4 C3 119.0(3) . . ?
C5 C4 H4 120.5 . . ?
C3 C4 H4 120.5 . . ?
C4 C5 C6 121.4(3) . . ?
C4 C5 H5 119.3 . . ?
C6 C5 H5 119.3 . . ?
C5 C6 C1 118.1(3) . . ?
C5 C6 C7 122.2(2) . . ?
C1 C6 C7 119.7(3) . . ?
O2 C7 C6 121.2(2) . . ?
O2 C7 C8 117.2(2) . . ?
C6 C7 C8 121.6(2) . . ?
C17 C8 C9 119.24(19) . . ?
C17 C8 C7 119.4(2) . . ?
C9 C8 C7 120.9(2) . . ?
C21 C9 C8 117.9(2) . . ?
C21 C9 C10 120.86(19) . . ?
C8 C9 C10 121.19(18) . . ?
C11 C10 C16 118.1(2) . . ?
C11 C10 C9 120.5(2) . . ?
C16 C10 C9 121.4(2) . . ?
C12 C11 C10 120.4(2) . . ?
C12 C11 H11 119.8 . . ?
C10 C11 H11 119.8 . . ?
C11 C12 C13 121.8(2) . . ?
C11 C12 H12 119.1 . . ?
C13 C12 H12 119.1 . . ?
C15 C13 C12 117.5(2) . . ?
C15 C13 C14 122.1(2) . . ?
C12 C13 C14 120.4(2) . . ?
C13 C14 H14A 109.5 . . ?
C13 C14 H14B 109.5 . . ?
H14A C14 H14B 109.5 . . ?
C13 C14 H14C 109.5 . . ?
H14A C14 H14C 109.5 . . ?
H14B C14 H14C 109.5 . . ?
C13 C15 C16 121.4(2) . . ?
C13 C15 H15 119.3 . . ?
C16 C15 H15 119.3 . . ?
C15 C16 C10 120.8(2) . . ?
C15 C16 H16 119.6 . . ?
C10 C16 H16 119.6 . . ?
C8 C17 C18 122.3(2) . . ?
C8 C17 H17 118.9 . . ?
C18 C17 H17 118.9 . . ?
C17 C18 C22 119.2(2) . . ?
C17 C18 C19 116.23(19) . . ?
C22 C18 C19 124.54(18) . . ?
O3 C19 O4 123.0(2) . . ?
O3 C19 C18 123.7(2) . . ?
O4 C19 C18 113.2(2) . . ?
O4 C20 H20A 109.5 . . ?
O4 C20 H20B 109.5 . . ?
H20A C20 H20B 109.5 . . ?
O4 C20 H20C 109.5 . . ?
H20A C20 H20C 109.5 . . ?
H20B C20 H20C 109.5 . . ?
C9 C21 C22 123.6(2) . . ?
C9 C21 H21 118.2 . . ?
C22 C21 H21 118.2 . . ?
C21 C22 C18 117.73(18) . . ?
C21 C22 C23 118.50(18) . . ?
C18 C22 C23 123.74(19) . . ?
C24 C23 C29 117.4(2) . . ?
C24 C23 C22 121.8(2) . . ?
C29 C23 C22 120.7(2) . . ?
C23 C24 C25 121.9(2) . . ?
C23 C24 H24 119.0 . . ?
C25 C24 H24 119.0 . . ?
C26 C25 C24 119.5(2) . . ?
C26 C25 H25 120.2 . . ?
C24 C25 H25 120.2 . . ?
C25 C26 O5 124.7(2) . . ?
C25 C26 C28 119.4(2) . . ?
O5 C26 C28 115.9(2) . . ?
O5 C27 H27A 109.5 . . ?
O5 C27 H27B 109.5 . . ?
H27A C27 H27B 109.5 . . ?
O5 C27 H27C 109.5 . . ?
H27A C27 H27C 109.5 . . ?
H27B C27 H27C 109.5 . . ?
C29 C28 C26 120.3(2) . . ?
C29 C28 H28 119.9 . . ?
C26 C28 H28 119.9 . . ?
C28 C29 C23 121.5(2) . . ?
C28 C29 H29 119.2 . . ?
C23 C29 H29 119.2 . . ?
C1 O1 H1 109.5 . . ?
C19 O4 C20 116.80(19) . . ?
C26 O5 C27 117.6(2) . . ?

loop_
_geom_bond_atom_site_label_1
_geom_bond_atom_site_label_2
_geom_bond_distance
_geom_bond_site_symmetry_2
_geom_bond_publ_flag
C1 O1 1.353(4) . ?
C1 C2 1.383(5) . ?
C1 C6 1.400(3) . ?
C2 C3 1.355(5) . ?
C2 H2 0.9300 . ?
C3 C4 1.377(4) . ?
C3 H3 0.9300 . ?
C4 C5 1.375(4) . ?
C4 H4 0.9300 . ?
C5 C6 1.391(4) . ?
C5 H5 0.9300 . ?
C6 C7 1.458(3) . ?
C7 O2 1.240(3) . ?
C7 C8 1.494(3) . ?
C8 C17 1.380(3) . ?
C8 C9 1.406(3) . ?
C9 C21 1.387(3) . ?
C9 C10 1.489(3) . ?
C10 C11 1.386(3) . ?
C10 C16 1.390(3) . ?
C11 C12 1.386(3) . ?
C11 H11 0.9300 . ?
C12 C13 1.386(3) . ?
C12 H12 0.9300 . ?
C13 C15 1.379(3) . ?
C13 C14 1.509(3) . ?
C14 H14A 0.9600 . ?
C14 H14B 0.9600 . ?
C14 H14C 0.9600 . ?
C15 C16 1.386(3) . ?
C15 H15 0.9300 . ?
C16 H16 0.9300 . ?
C17 C18 1.393(3) . ?
C17 H17 0.9300 . ?
C18 C22 1.404(3) . ?
C18 C19 1.488(3) . ?
C19 O3 1.201(3) . ?
C19 O4 1.330(3) . ?
C20 O4 1.447(3) . ?
C20 H20A 0.9600 . ?
C20 H20B 0.9600 . ?
C20 H20C 0.9600 . ?
C21 C22 1.388(3) . ?
C21 H21 0.9300 . ?
C22 C23 1.491(3) . ?
C23 C24 1.376(3) . ?
C23 C29 1.377(3) . ?
C24 C25 1.385(3) . ?
C24 H24 0.9300 . ?
C25 C26 1.372(3) . ?
C25 H25 0.9300 . ?
C26 O5 1.374(3) . ?
C26 C28 1.376(3) . ?
C27 O5 1.415(3) . ?
C27 H27A 0.9600 . ?
C27 H27B 0.9600 . ?
C27 H27C 0.9600 . ?
C28 C29 1.376(3) . ?
C28 H28 0.9300 . ?
C29 H29 0.9300 . ?
O1 H1 0.8200 . ?

loop_
_geom_hbond_atom_site_label_D
_geom_hbond_atom_site_label_H
_geom_hbond_atom_site_label_A
_geom_hbond_distance_DH
_geom_hbond_distance_HA
_geom_hbond_distance_DA
_geom_hbond_angle_DHA
_geom_hbond_site_symmetry_A
O1 H1 O2 0.82 1.80 2.522(3) 146.8 .
